data_7150740
loop_
_publ_author_name
'Salorinne, Kirsi'
'Tero, Tiia-Riikka'
'Riikonen, Kaisa'
'Nissinen, Maija'

_publ_section_title
;
 Synthesis and structure of mono-bridged resorcinarene host: a ditopic
 receptor for ammonium guests
;
_journal_issue 20
_journal_name_full 'Organic &amp; Biomolecular Chemistry'
_journal_page_first 4211
_journal_page_last 4217
_journal_paper_doi 10.1039/b911389d
_journal_volume 7
_journal_year 2009
_chemical_formula_sum 'C48 H66 O13'
_chemical_formula_weight 851.01
_chemical_name_systematic
;
?
;
_space_group_IT_number 2
_symmetry_cell_setting triclinic
_symmetry_space_group_name_Hall '-P 1'
_symmetry_space_group_name_H-M 'P -1'
_atom_sites_solution_hydrogens geom
_atom_sites_solution_primary direct
_atom_sites_solution_secondary difmap
_audit_creation_method SHELXL-97
_cell_angle_alpha 68.9590(10)
_cell_angle_beta 72.573(2)
_cell_angle_gamma 83.647(2)
_cell_formula_units_Z 2
_cell_length_a 10.7736(3)
_cell_length_b 14.6309(4)
_cell_length_c 16.0249(6)
_cell_measurement_temperature 173(2)
_cell_volume 2249.32(13)
_computing_structure_refinement 'SHELXL-97 (Sheldrick, 1997)'
_computing_structure_solution 'SHELXS-97 (Sheldrick, 1990)'
_diffrn_ambient_temperature 173(2)
_diffrn_measured_fraction_theta_full 0.964
_diffrn_measured_fraction_theta_max 0.964
_diffrn_radiation_monochromator graphite
_diffrn_radiation_source 'fine-focus sealed tube'
_diffrn_radiation_type CuK\a
_diffrn_radiation_wavelength 1.54178
_diffrn_reflns_av_R_equivalents 0.0493
_diffrn_reflns_av_sigmaI/netI 0.0449
_diffrn_reflns_limit_h_max 12
_diffrn_reflns_limit_h_min -12
_diffrn_reflns_limit_k_max 17
_diffrn_reflns_limit_k_min -17
_diffrn_reflns_limit_l_max 19
_diffrn_reflns_limit_l_min -18
_diffrn_reflns_number 11384
_diffrn_reflns_theta_full 67.15
_diffrn_reflns_theta_max 67.15
_diffrn_reflns_theta_min 3.08
_exptl_absorpt_coefficient_mu 0.739
_exptl_absorpt_correction_T_max 0.9298
_exptl_absorpt_correction_T_min 0.8368
_exptl_absorpt_correction_type empirical
_exptl_absorpt_process_details 'Denzo (Otwinowski, Borek, Majewski & Minor, 2003)'
_exptl_crystal_colour colorless
_exptl_crystal_density_diffrn 1.256
_exptl_crystal_density_method 'not measured'
_exptl_crystal_description block
_exptl_crystal_F_000 916
_exptl_crystal_size_max 0.25
_exptl_crystal_size_mid 0.25
_exptl_crystal_size_min 0.10
_refine_diff_density_max 0.336
_refine_diff_density_min -0.333
_refine_diff_density_rms 0.053
_refine_ls_extinction_method none
_refine_ls_goodness_of_fit_ref 1.026
_refine_ls_hydrogen_treatment mixed
_refine_ls_matrix_type full
_refine_ls_number_parameters 576
_refine_ls_number_reflns 7760
_refine_ls_number_restraints 8
_refine_ls_restrained_S_all 1.027
_refine_ls_R_factor_all 0.0845
_refine_ls_R_factor_gt 0.0619
_refine_ls_shift/su_max 0.002
_refine_ls_shift/su_mean 0.000
_refine_ls_structure_factor_coef Fsqd
_refine_ls_weighting_details 'calc w=1/[\s^2^(Fo^2^)+(0.0940P)^2^+1.5649P] where P=(Fo^2^+2Fc^2^)/3'
_refine_ls_weighting_scheme calc
_refine_ls_wR_factor_gt 0.1662
_refine_ls_wR_factor_ref 0.1856
_reflns_number_gt 5763
_reflns_number_total 7760
_reflns_threshold_expression >2sigma(I)
_cod_data_source_file b911389d.txt
_cod_data_source_block I
_cod_original_cell_volume 2249.32(12)
_cod_original_sg_symbol_H-M P-1
_cod_database_code 7150740

loop_
_symmetry_equiv_pos_as_xyz
'x, y, z'
'-x, -y, -z'

loop_
_atom_site_label
_atom_site_type_symbol
_atom_site_fract_x
_atom_site_fract_y
_atom_site_fract_z
_atom_site_U_iso_or_equiv
_atom_site_adp_type
_atom_site_occupancy
_atom_site_symmetry_multiplicity
_atom_site_calc_flag
_atom_site_refinement_flags
_atom_site_disorder_assembly
_atom_site_disorder_group
C1 C 0.8070(2) 0.26308(19) 0.15237(18) 0.0346(6) Uani 1 1 d . . .
C2 C 0.8133(2) 0.33981(19) 0.18342(18) 0.0335(5) Uani 1 1 d . . .
H2 H 0.8662 0.3944 0.1414 0.040 Uiso 1 1 calc R . .
C3 C 0.7467(2) 0.34142(19) 0.27225(18) 0.0324(5) Uani 1 1 d . . .
C4 C 0.6689(2) 0.2603(2) 0.33192(18) 0.0372(6) Uani 1 1 d . . .
C5 C 0.6632(3) 0.1811(2) 0.30542(19) 0.0425(6) Uani 1 1 d . . .
H5 H 0.6115 0.1259 0.3478 0.051 Uiso 1 1 calc R . .
C6 C 0.7331(3) 0.1823(2) 0.21688(19) 0.0389(6) Uani 1 1 d . . .
C7 C 0.7523(2) 0.42505(19) 0.30591(18) 0.0338(6) Uani 1 1 d . . .
H7 H 0.6617 0.4356 0.3415 0.041 Uiso 1 1 calc R . .
C8 C 0.8353(2) 0.39959(18) 0.37300(18) 0.0323(5) Uani 1 1 d . . .
C9 C 0.9617(2) 0.36403(19) 0.34976(18) 0.0349(6) Uani 1 1 d . . .
H9 H 0.9913 0.3494 0.2938 0.042 Uiso 1 1 calc R . .
C10 C 1.0468(2) 0.34881(19) 0.40365(18) 0.0347(6) Uani 1 1 d . . .
C11 C 1.0001(2) 0.36672(19) 0.48711(18) 0.0360(6) Uani 1 1 d . . .
C12 C 0.8731(2) 0.3993(2) 0.51496(18) 0.0375(6) Uani 1 1 d . . .
H12 H 0.8415 0.4090 0.5732 0.045 Uiso 1 1 calc R . .
C13 C 0.7927(2) 0.41757(19) 0.45691(18) 0.0337(5) Uani 1 1 d . . .
C14 C 1.1896(2) 0.3234(2) 0.36799(19) 0.0368(6) Uani 1 1 d . . .
H14 H 1.2290 0.3072 0.4207 0.044 Uiso 1 1 calc R . .
C15 C 1.2047(2) 0.2332(2) 0.33919(19) 0.0367(6) Uani 1 1 d . . .
C16 C 1.2397(2) 0.2375(2) 0.24713(19) 0.0383(6) Uani 1 1 d . . .
H16 H 1.2532 0.3001 0.1996 0.046 Uiso 1 1 calc R . .
C17 C 1.2561(2) 0.1549(2) 0.22054(19) 0.0389(6) Uani 1 1 d . . .
C18 C 1.2309(3) 0.0651(2) 0.2907(2) 0.0479(7) Uani 1 1 d . . .
C19 C 1.1977(3) 0.0568(2) 0.3839(2) 0.0508(7) Uani 1 1 d . . .
H19 H 1.1834 -0.0059 0.4313 0.061 Uiso 1 1 calc R . .
C20 C 1.1855(3) 0.1408(2) 0.4075(2) 0.0433(7) Uani 1 1 d . . .
C21 C 1.3071(3) 0.1601(2) 0.1199(2) 0.0427(7) Uani 1 1 d . . .
H21 H 1.3672 0.1031 0.1193 0.051 Uiso 1 1 calc R . .
C22 C 1.2024(2) 0.1497(2) 0.0780(2) 0.0408(6) Uani 1 1 d . . .
C23 C 1.0848(2) 0.2000(2) 0.09025(19) 0.0396(6) Uani 1 1 d . . .
H23 H 1.0662 0.2356 0.1319 0.048 Uiso 1 1 calc R . .
C24 C 0.9928(2) 0.2010(2) 0.04476(18) 0.0374(6) Uani 1 1 d . . .
C25 C 1.0224(3) 0.1481(2) -0.01660(19) 0.0421(6) Uani 1 1 d . . .
C26 C 1.1383(3) 0.0953(2) -0.0291(2) 0.0465(7) Uani 1 1 d . . .
H26 H 1.1567 0.0590 -0.0701 0.056 Uiso 1 1 calc R . .
C27 C 1.2264(3) 0.0959(2) 0.0180(2) 0.0457(7) Uani 1 1 d . . .
C28 C 0.8726(2) 0.2660(2) 0.05256(18) 0.0378(6) Uani 1 1 d . . .
H28 H 0.8085 0.2397 0.0330 0.045 Uiso 1 1 calc R . .
C29 C 0.7986(3) 0.5235(2) 0.22813(19) 0.0399(6) Uani 1 1 d . . .
H29A H 0.8108 0.5700 0.2571 0.048 Uiso 1 1 calc R . .
H29B H 0.8847 0.5132 0.1878 0.048 Uiso 1 1 calc R . .
C30 C 0.7090(3) 0.5701(2) 0.1676(2) 0.0534(8) Uani 1 1 d . . .
H30A H 0.6986 0.5259 0.1364 0.080 Uiso 1 1 calc R . .
H30B H 0.7463 0.6321 0.1207 0.080 Uiso 1 1 calc R . .
H30C H 0.6240 0.5824 0.2063 0.080 Uiso 1 1 calc R . .
C31 C 1.2587(2) 0.4150(2) 0.2912(2) 0.0418(6) Uani 1 1 d . . .
H31A H 1.2276 0.4282 0.2357 0.050 Uiso 1 1 calc R . .
H31B H 1.2329 0.4716 0.3129 0.050 Uiso 1 1 calc R . .
C32 C 1.4065(3) 0.4088(3) 0.2620(2) 0.0545(8) Uani 1 1 d . . .
H32A H 1.4393 0.4030 0.3145 0.082 Uiso 1 1 calc R . .
H32B H 1.4418 0.4681 0.2096 0.082 Uiso 1 1 calc R . .
H32C H 1.4335 0.3514 0.2430 0.082 Uiso 1 1 calc R . .
C33 C 1.3869(3) 0.2522(3) 0.0541(2) 0.0527(8) Uani 1 1 d . . .
H33A H 1.4093 0.2523 -0.0105 0.063 Uiso 1 1 calc R . .
H33B H 1.3326 0.3108 0.0569 0.063 Uiso 1 1 calc R . .
C34 C 1.5110(3) 0.2597(3) 0.0771(3) 0.0694(10) Uani 1 1 d . . .
H34A H 1.4908 0.2528 0.1429 0.104 Uiso 1 1 calc R . .
H34B H 1.5514 0.3236 0.0382 0.104 Uiso 1 1 calc R . .
H34C H 1.5712 0.2076 0.0651 0.104 Uiso 1 1 calc R . .
C35 C 0.9104(3) 0.3686(2) -0.0188(2) 0.0475(7) Uani 1 1 d . . .
H35A H 0.9675 0.3987 0.0024 0.057 Uiso 1 1 calc R . .
H35B H 0.9620 0.3617 -0.0788 0.057 Uiso 1 1 calc R . .
C36 C 0.7985(4) 0.4382(3) -0.0362(2) 0.0615(9) Uani 1 1 d . . .
H36A H 0.7478 0.4141 -0.0656 0.092 Uiso 1 1 calc R . .
H36B H 0.8328 0.5033 -0.0774 0.092 Uiso 1 1 calc R . .
H36C H 0.7426 0.4422 0.0232 0.092 Uiso 1 1 calc R . .
C37 C 0.6596(5) 0.0207(3) 0.2523(3) 0.0848(13) Uani 1 1 d . . .
H37A H 0.6871 -0.0026 0.3095 0.127 Uiso 1 1 calc R . .
H37B H 0.6731 -0.0313 0.2253 0.127 Uiso 1 1 calc R . .
H37C H 0.5673 0.0386 0.2667 0.127 Uiso 1 1 calc R . .
C38 C 0.6285(3) 0.4831(2) 0.5584(2) 0.0454(7) Uani 1 1 d . . .
H38A H 0.6272 0.4248 0.6135 0.068 Uiso 1 1 calc R . .
H38B H 0.5409 0.5115 0.5640 0.068 Uiso 1 1 calc R . .
H38C H 0.6887 0.5314 0.5538 0.068 Uiso 1 1 calc R . .
C39 C 1.1281(5) 0.0473(3) 0.5694(3) 0.0787(11) Uani 1 1 d . . .
H39A H 1.0547 0.0170 0.5649 0.118 Uiso 1 1 calc R . .
H39B H 1.1059 0.0564 0.6298 0.118 Uiso 1 1 calc R . .
H39C H 1.2048 0.0048 0.5633 0.118 Uiso 1 1 calc R . .
C40 C 1.3597(3) -0.0276(3) -0.0312(3) 0.0581(8) Uani 1 1 d . . .
H40A H 1.2827 -0.0696 -0.0038 0.087 Uiso 1 1 calc R . .
H40B H 1.4364 -0.0672 -0.0197 0.087 Uiso 1 1 calc R . .
H40C H 1.3723 0.0033 -0.0985 0.087 Uiso 1 1 calc R . .
C41 C 0.4957(3) 0.1966(2) 0.4719(2) 0.0500(7) Uani 1 1 d . . .
H41A H 0.5319 0.1305 0.4970 0.060 Uiso 1 1 calc R . .
H41B H 0.4414 0.1937 0.4329 0.060 Uiso 1 1 calc R . .
C42 C 0.4153(3) 0.2293(3) 0.5501(2) 0.0519(7) Uani 1 1 d . . .
H42A H 0.3970 0.3003 0.5259 0.062 Uiso 1 1 calc R . .
H42B H 0.3313 0.1941 0.5784 0.062 Uiso 1 1 calc R . .
C44 C 0.4139(3) 0.2429(3) 0.6927(2) 0.0553(8) Uani 1 1 d . . .
H44A H 0.3238 0.2175 0.7176 0.066 Uiso 1 1 calc R . .
H44B H 0.4096 0.3154 0.6696 0.066 Uiso 1 1 calc R . .
C45 C 0.4806(3) 0.2082(3) 0.7683(2) 0.0585(8) Uani 1 1 d . . .
H45A H 0.4216 0.2162 0.8259 0.070 Uiso 1 1 calc R . .
H45B H 0.5022 0.1377 0.7816 0.070 Uiso 1 1 calc R . .
C47 C 0.6592(3) 0.2308(3) 0.8118(2) 0.0628(9) Uani 1 1 d . . .
H47A H 0.6768 0.1596 0.8284 0.075 Uiso 1 1 calc R . .
H47B H 0.6024 0.2430 0.8681 0.075 Uiso 1 1 calc R . .
C48 C 0.7864(4) 0.2857(3) 0.7789(3) 0.0660(9) Uani 1 1 d . . .
H48A H 0.7732 0.3559 0.7453 0.079 Uiso 1 1 calc R . .
H48B H 0.8161 0.2806 0.8332 0.079 Uiso 1 1 calc R . .
C50 C 1.0106(4) 0.2746(3) 0.7036(3) 0.0688(10) Uani 1 1 d . . .
H50A H 1.0711 0.2213 0.6926 0.083 Uiso 1 1 calc R . .
H50B H 1.0169 0.2826 0.7610 0.083 Uiso 1 1 calc R . .
C51 C 1.0541(3) 0.3663(2) 0.6247(2) 0.0503(7) Uani 1 1 d . . .
H51A H 0.9834 0.4156 0.6266 0.060 Uiso 1 1 calc R . .
H51B H 1.1301 0.3921 0.6318 0.060 Uiso 1 1 calc R . .
O4 O 0.59872(18) 0.26511(15) 0.41753(13) 0.0444(5) Uani 1 1 d . . .
O6 O 0.7346(2) 0.10426(15) 0.18725(14) 0.0532(5) Uani 1 1 d . . .
O11 O 1.08851(18) 0.35374(16) 0.53719(14) 0.0478(5) Uani 1 1 d . . .
O13 O 0.67005(16) 0.45640(15) 0.47699(13) 0.0419(5) Uani 1 1 d . . .
O18 O 1.2411(3) -0.01708(17) 0.26562(18) 0.0656(6) Uani 1 1 d D . .
H18 H 1.232(4) -0.067(2) 0.3174(19) 0.079 Uiso 1 1 d D . .
O20 O 1.1552(2) 0.13852(16) 0.49777(14) 0.0528(5) Uani 1 1 d . . .
O25 O 0.93556(19) 0.15112(16) -0.06430(15) 0.0495(5) Uani 1 1 d D . .
H25 H 0.969(3) 0.119(2) -0.101(2) 0.059 Uiso 1 1 d D . .
O27 O 1.34209(19) 0.04544(18) 0.00944(17) 0.0604(6) Uani 1 1 d . . .
O43 O 0.48304(19) 0.20982(16) 0.61858(14) 0.0519(5) Uani 1 1 d . . .
O46 O 0.5956(2) 0.26227(17) 0.74074(15) 0.0578(6) Uani 1 1 d . . .
O49 O 0.8818(2) 0.24539(19) 0.71898(17) 0.0667(6) Uani 1 1 d . . .
O100 O 0.9997(3) 0.04677(19) -0.18974(18) 0.0670(6) Uani 1 1 d D . .
H101 H 0.931(3) 0.060(3) -0.211(3) 0.080 Uiso 1 1 d D . .
H102 H 1.012(4) -0.0145(15) -0.167(3) 0.080 Uiso 1 1 d D . .
O200 O 0.7640(3) 0.1727(2) 0.5829(2) 0.0822(8) Uani 1 1 d D . .
H201 H 0.692(3) 0.204(3) 0.588(3) 0.099 Uiso 1 1 d D . .
H202 H 0.817(3) 0.200(3) 0.594(3) 0.099 Uiso 1 1 d D . .

loop_
_atom_site_aniso_label
_atom_site_aniso_U_11
_atom_site_aniso_U_22
_atom_site_aniso_U_33
_atom_site_aniso_U_23
_atom_site_aniso_U_13
_atom_site_aniso_U_12
C1 0.0290(12) 0.0413(15) 0.0376(14) -0.0159(12) -0.0133(11) 0.0024(10)
C2 0.0244(11) 0.0410(14) 0.0355(13) -0.0131(11) -0.0093(10) 0.0006(10)
C3 0.0262(11) 0.0370(14) 0.0373(13) -0.0133(11) -0.0134(10) 0.0017(10)
C4 0.0321(12) 0.0471(16) 0.0334(13) -0.0146(12) -0.0092(11) -0.0020(11)
C5 0.0466(15) 0.0417(16) 0.0385(14) -0.0113(12) -0.0104(12) -0.0098(12)
C6 0.0421(14) 0.0405(15) 0.0402(14) -0.0170(12) -0.0148(12) -0.0039(11)
C7 0.0281(12) 0.0397(15) 0.0373(13) -0.0180(12) -0.0096(10) 0.0031(10)
C8 0.0267(11) 0.0349(14) 0.0377(13) -0.0156(11) -0.0089(10) 0.0010(10)
C9 0.0326(12) 0.0416(15) 0.0353(13) -0.0193(12) -0.0095(11) 0.0024(10)
C10 0.0301(12) 0.0384(14) 0.0417(14) -0.0211(12) -0.0121(11) 0.0057(10)
C11 0.0340(13) 0.0404(15) 0.0398(14) -0.0192(12) -0.0142(11) 0.0043(10)
C12 0.0350(13) 0.0459(16) 0.0356(13) -0.0213(12) -0.0080(11) 0.0033(11)
C13 0.0278(12) 0.0358(14) 0.0383(14) -0.0164(11) -0.0072(10) 0.0033(10)
C14 0.0320(13) 0.0454(16) 0.0420(14) -0.0239(13) -0.0151(11) 0.0073(11)
C15 0.0277(12) 0.0454(16) 0.0455(15) -0.0250(13) -0.0140(11) 0.0082(10)
C16 0.0297(12) 0.0479(16) 0.0450(15) -0.0243(13) -0.0143(11) 0.0081(11)
C17 0.0319(13) 0.0479(17) 0.0461(15) -0.0265(14) -0.0146(12) 0.0087(11)
C18 0.0484(16) 0.0477(18) 0.0571(18) -0.0308(15) -0.0159(14) 0.0094(13)
C19 0.0570(18) 0.0426(17) 0.0536(18) -0.0171(14) -0.0179(15) 0.0056(13)
C20 0.0385(14) 0.0547(18) 0.0439(16) -0.0270(14) -0.0124(12) 0.0084(12)
C21 0.0345(13) 0.0549(18) 0.0500(16) -0.0330(14) -0.0129(12) 0.0096(12)
C22 0.0326(13) 0.0525(17) 0.0444(15) -0.0262(13) -0.0102(12) 0.0021(11)
C23 0.0357(13) 0.0479(16) 0.0418(15) -0.0245(13) -0.0099(12) 0.0020(11)
C24 0.0325(13) 0.0462(16) 0.0364(14) -0.0180(12) -0.0090(11) -0.0007(11)
C25 0.0387(14) 0.0521(17) 0.0405(15) -0.0199(13) -0.0124(12) -0.0030(12)
C26 0.0442(15) 0.0573(19) 0.0485(16) -0.0328(15) -0.0113(13) 0.0032(13)
C27 0.0337(13) 0.0592(19) 0.0544(17) -0.0349(15) -0.0097(13) 0.0047(12)
C28 0.0320(13) 0.0472(16) 0.0377(14) -0.0180(12) -0.0105(11) -0.0005(11)
C29 0.0416(14) 0.0375(15) 0.0426(15) -0.0143(12) -0.0139(12) 0.0002(11)
C30 0.0611(19) 0.0483(18) 0.0532(18) -0.0147(15) -0.0252(15) 0.0067(14)
C31 0.0361(14) 0.0459(16) 0.0516(16) -0.0264(14) -0.0129(12) 0.0022(11)
C32 0.0371(15) 0.069(2) 0.066(2) -0.0372(18) -0.0085(14) -0.0030(14)
C33 0.0379(15) 0.079(2) 0.0502(17) -0.0389(17) -0.0042(13) -0.0024(14)
C34 0.0409(17) 0.100(3) 0.086(3) -0.058(2) -0.0112(17) -0.0026(17)
C35 0.0487(16) 0.0526(18) 0.0387(15) -0.0164(13) -0.0078(13) -0.0007(13)
C36 0.072(2) 0.059(2) 0.0509(18) -0.0136(16) -0.0217(17) 0.0062(16)
C37 0.141(4) 0.060(2) 0.056(2) -0.0239(19) -0.013(2) -0.040(2)
C38 0.0357(14) 0.0595(19) 0.0474(16) -0.0319(15) -0.0088(12) 0.0118(12)
C39 0.105(3) 0.080(3) 0.048(2) -0.0188(19) -0.014(2) -0.019(2)
C40 0.0536(18) 0.063(2) 0.069(2) -0.0368(18) -0.0191(16) 0.0097(15)
C41 0.0463(16) 0.0563(19) 0.0440(16) -0.0146(14) -0.0066(13) -0.0125(13)
C42 0.0427(15) 0.063(2) 0.0467(17) -0.0153(15) -0.0096(13) -0.0055(14)
C44 0.0479(17) 0.064(2) 0.0526(18) -0.0257(16) -0.0035(14) -0.0063(14)
C45 0.0592(19) 0.067(2) 0.0466(17) -0.0225(16) -0.0033(15) -0.0104(16)
C47 0.060(2) 0.080(3) 0.0468(18) -0.0197(17) -0.0155(16) 0.0004(17)
C48 0.069(2) 0.071(2) 0.072(2) -0.030(2) -0.0357(19) 0.0072(18)
C50 0.065(2) 0.072(2) 0.068(2) -0.0146(19) -0.0252(18) -0.0104(18)
C51 0.0516(16) 0.0585(19) 0.0483(17) -0.0231(15) -0.0194(14) 0.0014(14)
O4 0.0435(10) 0.0521(12) 0.0359(10) -0.0178(9) -0.0007(8) -0.0138(8)
O6 0.0718(14) 0.0458(12) 0.0460(11) -0.0208(10) -0.0102(10) -0.0166(10)
O11 0.0395(10) 0.0722(14) 0.0477(11) -0.0365(11) -0.0201(9) 0.0132(9)
O13 0.0308(9) 0.0594(12) 0.0437(10) -0.0305(9) -0.0104(8) 0.0104(8)
O18 0.0931(17) 0.0478(14) 0.0649(15) -0.0313(12) -0.0230(14) 0.0073(12)
O20 0.0660(13) 0.0520(13) 0.0405(11) -0.0176(10) -0.0141(10) 0.0034(10)
O25 0.0485(11) 0.0650(14) 0.0516(12) -0.0346(11) -0.0224(10) 0.0070(10)
O27 0.0412(11) 0.0853(17) 0.0834(16) -0.0641(14) -0.0216(11) 0.0178(10)
O43 0.0462(11) 0.0636(14) 0.0440(11) -0.0207(10) -0.0074(9) 0.0008(9)
O46 0.0575(13) 0.0650(15) 0.0503(12) -0.0152(11) -0.0163(10) -0.0099(10)
O49 0.0609(14) 0.0761(17) 0.0639(15) -0.0256(13) -0.0128(12) -0.0112(12)
O100 0.0824(17) 0.0652(16) 0.0590(15) -0.0247(13) -0.0233(13) -0.0021(13)
O200 0.0710(17) 0.0537(16) 0.117(2) -0.0245(16) -0.0250(17) 0.0009(13)

loop_
_atom_type_symbol
_atom_type_description
_atom_type_scat_dispersion_real
_atom_type_scat_dispersion_imag
_atom_type_scat_source
C C 0.0181 0.0091 'International Tables Vol C Tables 4.2.6.8 and 6.1.1.4'
H H 0.0000 0.0000 'International Tables Vol C Tables 4.2.6.8 and 6.1.1.4'
O O 0.0492 0.0322 'International Tables Vol C Tables 4.2.6.8 and 6.1.1.4'

loop_
_geom_angle_atom_site_label_1
_geom_angle_atom_site_label_2
_geom_angle_atom_site_label_3
_geom_angle
_geom_angle_site_symmetry_1
_geom_angle_site_symmetry_3
_geom_angle_publ_flag
C6 C1 C2 116.5(2) . . ?
C6 C1 C28 120.1(2) . . ?
C2 C1 C28 123.4(2) . . ?
C1 C2 C3 124.2(2) . . ?
C2 C3 C4 116.3(2) . . ?
C2 C3 C7 124.4(2) . . ?
C4 C3 C7 119.3(2) . . ?
O4 C4 C5 122.8(2) . . ?
O4 C4 C3 115.7(2) . . ?
C5 C4 C3 121.5(2) . . ?
C4 C5 C6 120.0(3) . . ?
O6 C6 C5 122.7(2) . . ?
O6 C6 C1 115.9(2) . . ?
C5 C6 C1 121.4(2) . . ?
C3 C7 C8 111.9(2) . . ?
C3 C7 C29 115.0(2) . . ?
C8 C7 C29 108.9(2) . . ?
C9 C8 C13 117.0(2) . . ?
C9 C8 C7 121.0(2) . . ?
C13 C8 C7 121.8(2) . . ?
C10 C9 C8 123.8(2) . . ?
C9 C10 C11 117.4(2) . . ?
C9 C10 C14 121.1(2) . . ?
C11 C10 C14 121.2(2) . . ?
O11 C11 C10 115.7(2) . . ?
O11 C11 C12 123.2(2) . . ?
C10 C11 C12 121.1(2) . . ?
C13 C12 C11 119.7(2) . . ?
O13 C13 C12 122.6(2) . . ?
O13 C13 C8 116.3(2) . . ?
C12 C13 C8 121.1(2) . . ?
C15 C14 C10 111.8(2) . . ?
C15 C14 C31 114.4(2) . . ?
C10 C14 C31 108.5(2) . . ?
C16 C15 C20 117.1(2) . . ?
C16 C15 C14 123.5(3) . . ?
C20 C15 C14 119.3(2) . . ?
C15 C16 C17 123.6(3) . . ?
C18 C17 C16 117.1(3) . . ?
C18 C17 C21 119.8(2) . . ?
C16 C17 C21 122.9(3) . . ?
C17 C18 O18 117.9(3) . . ?
C17 C18 C19 121.4(3) . . ?
O18 C18 C19 120.7(3) . . ?
C18 C19 C20 119.6(3) . . ?
O20 C20 C15 115.9(2) . . ?
O20 C20 C19 123.1(3) . . ?
C15 C20 C19 121.0(3) . . ?
C17 C21 C22 114.0(2) . . ?
C17 C21 C33 114.5(2) . . ?
C22 C21 C33 108.4(2) . . ?
C23 C22 C27 117.3(2) . . ?
C23 C22 C21 121.9(2) . . ?
C27 C22 C21 120.6(2) . . ?
C22 C23 C24 123.6(2) . . ?
C23 C24 C25 117.2(2) . . ?
C23 C24 C28 121.2(2) . . ?
C25 C24 C28 121.2(2) . . ?
O25 C25 C26 121.2(2) . . ?
O25 C25 C24 118.0(2) . . ?
C26 C25 C24 120.8(2) . . ?
C27 C26 C25 120.0(2) . . ?
O27 C27 C26 123.2(2) . . ?
O27 C27 C22 115.6(2) . . ?
C26 C27 C22 121.2(2) . . ?
C24 C28 C1 112.9(2) . . ?
C24 C28 C35 108.0(2) . . ?
C1 C28 C35 114.8(2) . . ?
C30 C29 C7 115.5(2) . . ?
C32 C31 C14 115.2(2) . . ?
C34 C33 C21 113.6(3) . . ?
C36 C35 C28 115.9(3) . . ?
O4 C41 C42 108.3(3) . . ?
O43 C42 C41 109.8(2) . . ?
O43 C44 C45 109.8(3) . . ?
O46 C45 C44 110.1(3) . . ?
O46 C47 C48 110.0(3) . . ?
O49 C48 C47 109.6(3) . . ?
O49 C50 C51 115.1(3) . . ?
O11 C51 C50 113.0(3) . . ?
C4 O4 C41 117.7(2) . . ?
C6 O6 C37 116.8(2) . . ?
C11 O11 C51 122.1(2) . . ?
C13 O13 C38 117.4(2) . . ?
C20 O20 C39 118.0(3) . . ?
C27 O27 C40 118.6(2) . . ?
C44 O43 C42 112.4(2) . . ?
C45 O46 C47 110.8(3) . . ?
C48 O49 C50 113.4(3) . . ?

loop_
_geom_bond_atom_site_label_1
_geom_bond_atom_site_label_2
_geom_bond_distance
_geom_bond_site_symmetry_2
_geom_bond_publ_flag
C1 C6 1.392(4) . ?
C1 C2 1.397(4) . ?
C1 C28 1.530(4) . ?
C2 C3 1.397(3) . ?
C3 C4 1.397(4) . ?
C3 C7 1.517(3) . ?
C4 O4 1.376(3) . ?
C4 C5 1.382(4) . ?
C5 C6 1.388(4) . ?
C6 O6 1.382(3) . ?
C7 C8 1.519(3) . ?
C7 C29 1.541(4) . ?
C8 C9 1.394(3) . ?
C8 C13 1.395(3) . ?
C9 C10 1.388(3) . ?
C10 C11 1.389(4) . ?
C10 C14 1.527(3) . ?
C11 O11 1.377(3) . ?
C11 C12 1.394(4) . ?
C12 C13 1.393(4) . ?
C13 O13 1.372(3) . ?
C14 C15 1.525(4) . ?
C14 C31 1.534(4) . ?
C15 C16 1.389(4) . ?
C15 C20 1.390(4) . ?
C16 C17 1.398(4) . ?
C17 C18 1.378(4) . ?
C17 C21 1.516(4) . ?
C18 O18 1.383(4) . ?
C18 C19 1.390(4) . ?
C19 C20 1.394(4) . ?
C20 O20 1.373(3) . ?
C21 C22 1.519(4) . ?
C21 C33 1.536(4) . ?
C22 C23 1.391(4) . ?
C22 C27 1.401(4) . ?
C23 C24 1.391(4) . ?
C24 C25 1.404(4) . ?
C24 C28 1.520(4) . ?
C25 O25 1.363(3) . ?
C25 C26 1.394(4) . ?
C26 C27 1.381(4) . ?
C27 O27 1.373(3) . ?
C28 C35 1.533(4) . ?
C29 C30 1.510(4) . ?
C31 C32 1.521(4) . ?
C33 C34 1.513(4) . ?
C35 C36 1.514(4) . ?
C37 O6 1.425(4) . ?
C38 O13 1.426(3) . ?
C39 O20 1.403(4) . ?
C40 O27 1.408(4) . ?
C41 O4 1.426(3) . ?
C41 C42 1.495(4) . ?
C42 O43 1.425(4) . ?
C44 O43 1.415(4) . ?
C44 C45 1.497(5) . ?
C45 O46 1.413(4) . ?
C47 O46 1.414(4) . ?
C47 C48 1.519(5) . ?
C48 O49 1.417(4) . ?
C50 O49 1.421(4) . ?
C50 C51 1.479(5) . ?
C51 O11 1.413(3) . ?

loop_
_geom_hbond_atom_site_label_D
_geom_hbond_atom_site_label_H
_geom_hbond_atom_site_label_A
_geom_hbond_distance_DH
_geom_hbond_distance_HA
_geom_hbond_distance_DA
_geom_hbond_angle_DHA
_geom_hbond_site_symmetry_A
O18 H18 O200 0.871(19) 1.79(2) 2.657(4) 172(4) 2_756
O25 H25 O100 0.859(18) 1.99(2) 2.826(3) 165(3) .
O100 H101 O49 0.878(18) 2.60(4) 3.073(4) 115(3) 1_554
O100 H101 O18 0.878(18) 2.49(3) 3.304(4) 154(3) 2_755
O200 H201 O43 0.856(19) 2.15(3) 2.934(3) 152(4) .
O200 H202 O49 0.824(19) 2.62(3) 3.335(4) 147(4) .

loop_
_geom_torsion_atom_site_label_1
_geom_torsion_atom_site_label_2
_geom_torsion_atom_site_label_3
_geom_torsion_atom_site_label_4
_geom_torsion
_geom_torsion_site_symmetry_1
_geom_torsion_site_symmetry_2
_geom_torsion_site_symmetry_3
_geom_torsion_site_symmetry_4
_geom_torsion_publ_flag
C6 C1 C2 C3 -2.7(4) . . . . ?
C28 C1 C2 C3 175.3(2) . . . . ?
C1 C2 C3 C4 -0.5(3) . . . . ?
C1 C2 C3 C7 -179.4(2) . . . . ?
C2 C3 C4 O4 -176.8(2) . . . . ?
C7 C3 C4 O4 2.1(3) . . . . ?
C2 C3 C4 C5 2.8(4) . . . . ?
C7 C3 C4 C5 -178.2(2) . . . . ?
O4 C4 C5 C6 177.8(2) . . . . ?
C3 C4 C5 C6 -1.8(4) . . . . ?
C4 C5 C6 O6 178.0(2) . . . . ?
C4 C5 C6 C1 -1.7(4) . . . . ?
C2 C1 C6 O6 -175.9(2) . . . . ?
C28 C1 C6 O6 6.0(3) . . . . ?
C2 C1 C6 C5 3.8(4) . . . . ?
C28 C1 C6 C5 -174.3(2) . . . . ?
C2 C3 C7 C8 -105.5(3) . . . . ?
C4 C3 C7 C8 75.6(3) . . . . ?
C2 C3 C7 C29 19.5(3) . . . . ?
C4 C3 C7 C29 -159.4(2) . . . . ?
C3 C7 C8 C9 52.1(3) . . . . ?
C29 C7 C8 C9 -76.1(3) . . . . ?
C3 C7 C8 C13 -132.8(3) . . . . ?
C29 C7 C8 C13 98.9(3) . . . . ?
C13 C8 C9 C10 -2.0(4) . . . . ?
C7 C8 C9 C10 173.3(2) . . . . ?
C8 C9 C10 C11 2.6(4) . . . . ?
C8 C9 C10 C14 -171.4(2) . . . . ?
C9 C10 C11 O11 -178.1(2) . . . . ?
C14 C10 C11 O11 -4.1(4) . . . . ?
C9 C10 C11 C12 -0.4(4) . . . . ?
C14 C10 C11 C12 173.6(2) . . . . ?
O11 C11 C12 C13 175.2(3) . . . . ?
C10 C11 C12 C13 -2.3(4) . . . . ?
C11 C12 C13 O13 -175.2(2) . . . . ?
C11 C12 C13 C8 2.9(4) . . . . ?
C9 C8 C13 O13 177.4(2) . . . . ?
C7 C8 C13 O13 2.2(4) . . . . ?
C9 C8 C13 C12 -0.8(4) . . . . ?
C7 C8 C13 C12 -176.1(2) . . . . ?
C9 C10 C14 C15 -55.3(3) . . . . ?
C11 C10 C14 C15 130.9(3) . . . . ?
C9 C10 C14 C31 71.7(3) . . . . ?
C11 C10 C14 C31 -102.0(3) . . . . ?
C10 C14 C15 C16 104.1(3) . . . . ?
C31 C14 C15 C16 -19.7(3) . . . . ?
C10 C14 C15 C20 -77.3(3) . . . . ?
C31 C14 C15 C20 158.9(2) . . . . ?
C20 C15 C16 C17 0.1(4) . . . . ?
C14 C15 C16 C17 178.7(2) . . . . ?
C15 C16 C17 C18 2.5(4) . . . . ?
C15 C16 C17 C21 -173.8(2) . . . . ?
C16 C17 C18 O18 177.2(2) . . . . ?
C21 C17 C18 O18 -6.3(4) . . . . ?
C16 C17 C18 C19 -3.5(4) . . . . ?
C21 C17 C18 C19 172.9(3) . . . . ?
C17 C18 C19 C20 2.0(4) . . . . ?
O18 C18 C19 C20 -178.8(3) . . . . ?
C16 C15 C20 O20 177.9(2) . . . . ?
C14 C15 C20 O20 -0.8(3) . . . . ?
C16 C15 C20 C19 -1.7(4) . . . . ?
C14 C15 C20 C19 179.6(2) . . . . ?
C18 C19 C20 O20 -178.9(3) . . . . ?
C18 C19 C20 C15 0.7(4) . . . . ?
C18 C17 C21 C22 80.5(3) . . . . ?
C16 C17 C21 C22 -103.2(3) . . . . ?
C18 C17 C21 C33 -153.9(3) . . . . ?
C16 C17 C21 C33 22.4(4) . . . . ?
C17 C21 C22 C23 45.4(4) . . . . ?
C33 C21 C22 C23 -83.4(3) . . . . ?
C17 C21 C22 C27 -140.8(3) . . . . ?
C33 C21 C22 C27 90.4(3) . . . . ?
C27 C22 C23 C24 -1.5(4) . . . . ?
C21 C22 C23 C24 172.6(3) . . . . ?
C22 C23 C24 C25 -0.2(4) . . . . ?
C22 C23 C24 C28 -173.2(3) . . . . ?
C23 C24 C25 O25 -177.7(3) . . . . ?
C28 C24 C25 O25 -4.6(4) . . . . ?
C23 C24 C25 C26 1.4(4) . . . . ?
C28 C24 C25 C26 174.5(3) . . . . ?
O25 C25 C26 C27 178.1(3) . . . . ?
C24 C25 C26 C27 -1.0(5) . . . . ?
C25 C26 C27 O27 179.8(3) . . . . ?
C25 C26 C27 C22 -0.7(5) . . . . ?
C23 C22 C27 O27 -178.5(3) . . . . ?
C21 C22 C27 O27 7.3(4) . . . . ?
C23 C22 C27 C26 1.9(5) . . . . ?
C21 C22 C27 C26 -172.3(3) . . . . ?
C23 C24 C28 C1 -44.7(3) . . . . ?
C25 C24 C28 C1 142.5(3) . . . . ?
C23 C24 C28 C35 83.3(3) . . . . ?
C25 C24 C28 C35 -89.5(3) . . . . ?
C6 C1 C28 C24 -75.5(3) . . . . ?
C2 C1 C28 C24 106.5(3) . . . . ?
C6 C1 C28 C35 160.1(2) . . . . ?
C2 C1 C28 C35 -17.9(3) . . . . ?
C3 C7 C29 C30 66.1(3) . . . . ?
C8 C7 C29 C30 -167.4(2) . . . . ?
C15 C14 C31 C32 -66.5(3) . . . . ?
C10 C14 C31 C32 167.9(2) . . . . ?
C17 C21 C33 C34 63.5(3) . . . . ?
C22 C21 C33 C34 -168.0(2) . . . . ?
C24 C28 C35 C36 167.6(2) . . . . ?
C1 C28 C35 C36 -65.5(3) . . . . ?
O4 C41 C42 O43 -74.4(3) . . . . ?
O43 C44 C45 O46 73.7(3) . . . . ?
O46 C47 C48 O49 -77.8(4) . . . . ?
O49 C50 C51 O11 -77.2(4) . . . . ?
C5 C4 O4 C41 -14.2(4) . . . . ?
C3 C4 O4 C41 165.4(2) . . . . ?
C42 C41 O4 C4 -167.3(2) . . . . ?
C5 C6 O6 C37 0.2(4) . . . . ?
C1 C6 O6 C37 179.9(3) . . . . ?
C10 C11 O11 C51 -178.0(3) . . . . ?
C12 C11 O11 C51 4.4(4) . . . . ?
C50 C51 O11 C11 91.6(3) . . . . ?
C12 C13 O13 C38 3.3(4) . . . . ?
C8 C13 O13 C38 -174.8(2) . . . . ?
C15 C20 O20 C39 176.6(3) . . . . ?
C19 C20 O20 C39 -3.8(4) . . . . ?
C26 C27 O27 C40 -15.2(5) . . . . ?
C22 C27 O27 C40 165.2(3) . . . . ?
C45 C44 O43 C42 172.1(3) . . . . ?
C41 C42 O43 C44 177.5(3) . . . . ?
C44 C45 O46 C47 179.5(3) . . . . ?
C48 C47 O46 C45 176.8(3) . . . . ?
C47 C48 O49 C50 -165.0(3) . . . . ?
C51 C50 O49 C48 -88.5(4) . . . . ?
